data_7133695
loop_
_publ_author_name
'Hinz, Alexander'
'Winkler, Lucas'
'Sun, Xiaofei'

_publ_section_title
;
 CO reduction by calcium and ytterbium hydride complexes with a bulky
 monodentate carbazolyl ligand.
;
_journal_issue 80
_journal_name_full 'Chemical communications (Cambridge, England)'
_journal_page_first 11291
_journal_page_last 11294
_journal_paper_doi 10.1039/d4cc03714f
_journal_volume 60
_journal_year 2024
_chemical_formula_moiety 'C54 H71 N Yb, 2 (C6 H6)'
_chemical_formula_sum 'C66 H83 N Yb'
_chemical_formula_weight 1063.37
_space_group_crystal_system triclinic
_space_group_IT_number 2
_space_group_name_Hall '-P 1'
_space_group_name_H-M_alt 'P -1'
_atom_sites_solution_hydrogens mixed
_audit_creation_method SHELXL-2018/3
_audit_update_record
;
2024-07-22 deposited with the CCDC.	2024-09-09 downloaded from the CCDC.
;
_cell_angle_alpha 114.438(2)
_cell_angle_beta 95.447(3)
_cell_angle_gamma 113.394(3)
_cell_formula_units_Z 2
_cell_length_a 13.6301(5)
_cell_length_b 16.0796(5)
_cell_length_c 16.2110(5)
_cell_measurement_reflns_used 43577
_cell_measurement_temperature 100(2)
_cell_measurement_theta_max 30.16
_cell_measurement_theta_min 2.05
_cell_volume 2822.3(2)
_computing_cell_refinement
;
X-Area Recipe 2.0.1 (STOE, 2023)
;
_computing_data_collection
;
X-Area Pilatus3_SV 1.31.192.0 (STOE, 2023)
;
_computing_data_reduction
;
X-Area Integrate 2.5.15.0 (STOE, 2023)
X-Area LANA 2.7.12 (STOE, 2023)
;
_computing_publication_material
;
STOE & Cie GmbH, X-Area, software package for collecting single-crystal or
multi-domain crystal data on STOE area-detector diffractometers, for image 
processing, for the correction and scaling of reflection intensities and 
for outlier rejection, version 2.3, Darmstadt 2023
;
_computing_structure_refinement 'SHELXL-2018/3 (Sheldrick, 2018)'
_computing_structure_solution 'SHELXT 2018/2 (Sheldrick, 2018)'
_diffrn_ambient_temperature 100(2)
_diffrn_detector 'EIGER2 1M CDTE'
_diffrn_detector_area_resol_mean 13.33
_diffrn_measured_fraction_theta_full 0.996
_diffrn_measured_fraction_theta_max 0.969
_diffrn_measurement_details ' 455 frames, detector distance = 40 mm'
_diffrn_measurement_device 'Eulerian 4-circle diffractometer'
_diffrn_measurement_device_type 'STOE STADIVARI'
_diffrn_measurement_method 'rotation method, \w scans'
_diffrn_radiation_collimation '1.2 0.6 mm diameter'
_diffrn_radiation_monochromator 'Graded multilayer mirror'
_diffrn_radiation_polarisn_norm 270
_diffrn_radiation_probe x-ray
_diffrn_radiation_type MoK\a
_diffrn_radiation_wavelength 0.71073
_diffrn_reflns_av_R_equivalents 0.0242
_diffrn_reflns_av_unetI/netI 0.0361
_diffrn_reflns_Laue_measured_fraction_full 0.996
_diffrn_reflns_Laue_measured_fraction_max 0.969
_diffrn_reflns_limit_h_max 17
_diffrn_reflns_limit_h_min -17
_diffrn_reflns_limit_k_max 20
_diffrn_reflns_limit_k_min -20
_diffrn_reflns_limit_l_max 21
_diffrn_reflns_limit_l_min -21
_diffrn_reflns_number 29707
_diffrn_reflns_point_group_measured_fraction_full 0.996
_diffrn_reflns_point_group_measured_fraction_max 0.969
_diffrn_reflns_theta_full 25.242
_diffrn_reflns_theta_max 27.500
_diffrn_reflns_theta_min 2.051
_diffrn_source Axo_Mo
_diffrn_source_current 0.830
_diffrn_source_power 0.050
_diffrn_source_voltage 60
_exptl_absorpt_coefficient_mu 1.696
_exptl_absorpt_correction_T_max 0.8966
_exptl_absorpt_correction_T_min 0.8229
_exptl_absorpt_correction_type multi-scan
_exptl_absorpt_process_details
;
STOE LANA, absorption correction by scaling of reflection intensities.
J. Koziskova, F. Hahn, J. Richter, J. Kozisek, "Comparison of different
absorption corrections on the model structure of tetrakis(\m~2~-acetato)-
diaqua-di-copper(II)", Acta Chimica Slovaca, vol. 9, no. 2, 2016, pp. 136 - 140.
;
_exptl_crystal_colour orange
_exptl_crystal_density_diffrn 1.251
_exptl_crystal_description block
_exptl_crystal_F_000 1112
_exptl_crystal_size_max 0.116
_exptl_crystal_size_mid 0.089
_exptl_crystal_size_min 0.065
_refine_diff_density_max 3.315
_refine_diff_density_min -0.983
_refine_diff_density_rms 0.097
_refine_ls_extinction_method none
_refine_ls_goodness_of_fit_ref 1.020
_refine_ls_hydrogen_treatment mixed
_refine_ls_matrix_type full
_refine_ls_number_parameters 698
_refine_ls_number_reflns 12569
_refine_ls_number_restraints 618
_refine_ls_restrained_S_all 1.011
_refine_ls_R_factor_all 0.0376
_refine_ls_R_factor_gt 0.0302
_refine_ls_shift/su_max 0.002
_refine_ls_shift/su_mean 0.000
_refine_ls_structure_factor_coef Fsqd
_refine_ls_weighting_details 'w=1/[\s^2^(Fo^2^)+(0.0477P)^2^+1.8778P] where P=(Fo^2^+2Fc^2^)/3'
_refine_ls_weighting_scheme calc
_refine_ls_wR_factor_gt 0.0744
_refine_ls_wR_factor_ref 0.0768
_reflns_Friedel_coverage 0.000
_reflns_number_gt 11112
_reflns_number_total 12569
_reflns_threshold_expression 'I > 2\s(I)'
_cod_data_source_file d4cc03714f2.cif
_cod_data_source_block AH1105B
_cod_depositor_comments 'Adding full bibliography for 7133694--7133703.cif.'
_cod_original_cell_volume 2822.27(18)
_cod_database_code 7133695
_shelx_shelxl_version_number 2018/3
_shelx_space_group_comment
;
The symmetry employed for this shelxl refinement is uniquely defined
by the following loop, which should always be used as a source of
symmetry information in preference to the above space-group names.
They are only intended as comments.
;
_shelx_estimated_absorpt_t_min 0.828
_shelx_estimated_absorpt_t_max 0.898

loop_
_space_group_symop_operation_xyz
'x, y, z'
'-x, -y, -z'

loop_
_atom_site_label
_atom_site_type_symbol
_atom_site_fract_x
_atom_site_fract_y
_atom_site_fract_z
_atom_site_U_iso_or_equiv
_atom_site_adp_type
_atom_site_occupancy
_atom_site_site_symmetry_order
_atom_site_calc_flag
_atom_site_refinement_flags_posn
_atom_site_refinement_flags_adp
_atom_site_refinement_flags_occupancy
_atom_site_disorder_assembly
_atom_site_disorder_group
Yb1 Yb 0.37081(2) 0.47879(2) 0.44201(2) 0.01470(4) Uani 1 1 d . . . . .
H1 H 0.550(3) 0.595(3) 0.510(2) 0.027(9) Uiso 1 1 d . . . . .
N1 N 0.36189(17) 0.48277(16) 0.29647(15) 0.0112(4) Uani 1 1 d . . . . .
C1 C 0.3646(2) 0.39157(19) 0.24213(17) 0.0110(5) Uani 1 1 d . . . . .
C2 C 0.3046(2) 0.29431(19) 0.23839(17) 0.0115(5) Uani 1 1 d . . . . .
C3 C 0.3286(2) 0.21515(19) 0.18483(18) 0.0131(5) Uani 1 1 d . . . . .
H3 H 0.291103 0.150497 0.183691 0.016 Uiso 1 1 calc R U . . .
C4 C 0.4049(2) 0.22548(19) 0.13254(17) 0.0128(5) Uani 1 1 d . . . . .
C5 C 0.4614(2) 0.32133(19) 0.13547(17) 0.0127(5) Uani 1 1 d . . . . .
H5 H 0.512151 0.330201 0.099665 0.015 Uiso 1 1 calc R U . . .
C6 C 0.4433(2) 0.40344(19) 0.19067(17) 0.0119(5) Uani 1 1 d . . . . .
C7 C 0.4932(2) 0.51149(19) 0.21496(18) 0.0128(5) Uani 1 1 d . . . . .
C8 C 0.5768(2) 0.5711(2) 0.18910(18) 0.0135(5) Uani 1 1 d . . . . .
H8 H 0.609375 0.539744 0.145055 0.016 Uiso 1 1 calc R U . . .
C9 C 0.6119(2) 0.6776(2) 0.22876(18) 0.0141(5) Uani 1 1 d . . . . .
C10 C 0.5605(2) 0.71993(19) 0.29249(18) 0.0140(5) Uani 1 1 d . . . . .
H10 H 0.585474 0.792529 0.320044 0.017 Uiso 1 1 calc R U . . .
C11 C 0.4747(2) 0.66205(19) 0.31822(18) 0.0123(5) Uani 1 1 d . . . . .
C12 C 0.4411(2) 0.55527(19) 0.27914(17) 0.0110(5) Uani 1 1 d . . . . .
C13 C 0.2135(2) 0.27219(18) 0.28213(17) 0.0115(5) Uani 1 1 d . . . . .
C14 C 0.1253(2) 0.29184(19) 0.26110(18) 0.0131(5) Uani 1 1 d . . . . .
H14 H 0.130839 0.329312 0.227733 0.016 Uiso 1 1 calc R U . . .
C15 C 0.0299(2) 0.25711(19) 0.28852(18) 0.0137(5) Uani 1 1 d . . . . .
C16 C 0.0269(2) 0.20640(19) 0.34144(19) 0.0149(5) Uani 1 1 d . . . . .
H16 H -0.038090 0.181942 0.360001 0.018 Uiso 1 1 calc R U . . .
C17 C 0.1144(2) 0.19038(19) 0.36784(19) 0.0148(5) Uani 1 1 d . . . . .
C18 C 0.2083(2) 0.22369(19) 0.33666(18) 0.0129(5) Uani 1 1 d . . . . .
H18 H 0.269148 0.212822 0.353175 0.015 Uiso 1 1 calc R U . . .
C19 C -0.0730(2) 0.2663(2) 0.2556(2) 0.0204(6) Uani 1 1 d . . . . .
C20 C -0.0438(3) 0.3456(3) 0.2210(3) 0.0357(8) Uani 1 1 d . . . . .
H20A H -0.025431 0.319187 0.161608 0.053 Uiso 1 1 calc R U . . .
H20B H 0.021121 0.411664 0.269502 0.053 Uiso 1 1 calc R U . . .
H20C H -0.108237 0.356709 0.209543 0.053 Uiso 1 1 calc R U . . .
C21 C -0.1235(3) 0.3002(3) 0.3358(2) 0.0295(7) Uani 1 1 d . . . . .
H21A H -0.190029 0.303129 0.311701 0.044 Uiso 1 1 calc R U . . .
H21B H -0.067661 0.369289 0.388339 0.044 Uiso 1 1 calc R U . . .
H21C H -0.144988 0.249946 0.358851 0.044 Uiso 1 1 calc R U . . .
C22 C -0.1608(3) 0.1582(3) 0.1744(3) 0.0507(11) Uani 1 1 d . . . . .
H22A H -0.229890 0.159752 0.154270 0.076 Uiso 1 1 calc R U . . .
H22B H -0.177165 0.107257 0.196404 0.076 Uiso 1 1 calc R U . . .
H22C H -0.131631 0.138403 0.120439 0.076 Uiso 1 1 calc R U . . .
C23 C 0.1127(2) 0.1365(2) 0.4271(2) 0.0205(6) Uani 1 1 d . . . . .
C24 C 0.0090(3) 0.1124(3) 0.4610(3) 0.0303(7) Uani 1 1 d . . . . .
H24A H -0.058819 0.062422 0.405680 0.046 Uiso 1 1 calc R U . . .
H24B H 0.005457 0.176772 0.496942 0.046 Uiso 1 1 calc R U . . .
H24C H 0.013914 0.082427 0.501986 0.046 Uiso 1 1 calc R U . . .
C25 C 0.1113(4) 0.0338(3) 0.3662(3) 0.0397(9) Uani 1 1 d . . . . .
H25A H 0.045137 -0.010391 0.309297 0.060 Uiso 1 1 calc R U . . .
H25B H 0.108412 -0.001837 0.403150 0.060 Uiso 1 1 calc R U . . .
H25C H 0.179617 0.047734 0.346965 0.060 Uiso 1 1 calc R U . . .
C26 C 0.2167(3) 0.2066(3) 0.5155(3) 0.0375(8) Uani 1 1 d . . . . .
H26A H 0.284634 0.225013 0.496026 0.056 Uiso 1 1 calc R U . . .
H26B H 0.217800 0.169419 0.550340 0.056 Uiso 1 1 calc R U . . .
H26C H 0.214225 0.270182 0.556838 0.056 Uiso 1 1 calc R U . . .
C27 C 0.4291(2) 0.1369(2) 0.07444(18) 0.0163(5) Uani 1 1 d . . . . .
C28 C 0.3584(3) 0.0380(2) 0.0790(2) 0.0236(6) Uani 1 1 d . . . . .
H28A H 0.278391 0.013439 0.052256 0.035 Uiso 1 1 calc R U . . .
H28B H 0.374447 0.053683 0.145532 0.035 Uiso 1 1 calc R U . . .
H28C H 0.377302 -0.016270 0.042194 0.035 Uiso 1 1 calc R U . . .
C29 C 0.5538(3) 0.1722(2) 0.1145(2) 0.0248(6) Uani 1 1 d . . . . .
H29A H 0.569681 0.115534 0.078437 0.037 Uiso 1 1 calc R U . . .
H29B H 0.571233 0.190635 0.181693 0.037 Uiso 1 1 calc R U . . .
H29C H 0.600044 0.233181 0.108824 0.037 Uiso 1 1 calc R U . . .
C30 C 0.4023(3) 0.1099(2) -0.03013(19) 0.0222(6) Uani 1 1 d . . . . .
H30A H 0.414882 0.051256 -0.067387 0.033 Uiso 1 1 calc R U . . .
H30B H 0.451268 0.170485 -0.035127 0.033 Uiso 1 1 calc R U . . .
H30C H 0.323541 0.090670 -0.054821 0.033 Uiso 1 1 calc R U . . .
C31 C 0.6993(2) 0.7415(2) 0.1958(2) 0.0186(5) Uani 1 1 d . . . . .
C32 C 0.8104(2) 0.7410(3) 0.2215(2) 0.0270(7) Uani 1 1 d . . . . .
H32A H 0.796647 0.668881 0.192937 0.041 Uiso 1 1 calc R U . . .
H32B H 0.841255 0.775243 0.290929 0.041 Uiso 1 1 calc R U . . .
H32C H 0.864155 0.778475 0.197009 0.041 Uiso 1 1 calc R U . . .
C33 C 0.6543(3) 0.6932(2) 0.0876(2) 0.0252(6) Uani 1 1 d . . . . .
H33A H 0.644864 0.622537 0.056066 0.038 Uiso 1 1 calc R U . . .
H33B H 0.707594 0.735883 0.066514 0.038 Uiso 1 1 calc R U . . .
H33C H 0.581519 0.690320 0.070887 0.038 Uiso 1 1 calc R U . . .
C34 C 0.7241(3) 0.8552(2) 0.2424(2) 0.0285(7) Uani 1 1 d . . . . .
H34A H 0.780670 0.893115 0.220033 0.043 Uiso 1 1 calc R U . . .
H34B H 0.752551 0.887410 0.311789 0.043 Uiso 1 1 calc R U . . .
H34C H 0.654874 0.857751 0.225095 0.043 Uiso 1 1 calc R U . . .
C35 C 0.4169(2) 0.71264(19) 0.37760(18) 0.0123(5) Uani 1 1 d . . . . .
C36 C 0.4722(2) 0.79362(19) 0.47131(18) 0.0134(5) Uani 1 1 d . . . . .
H36 H 0.547513 0.813630 0.500844 0.016 Uiso 1 1 calc R U . . .
C37 C 0.4187(2) 0.84603(19) 0.52268(18) 0.0140(5) Uani 1 1 d . . . . .
C38 C 0.3086(2) 0.8153(2) 0.47645(19) 0.0158(5) Uani 1 1 d . . . . .
H38 H 0.271124 0.850099 0.510400 0.019 Uiso 1 1 calc R U . . .
C39 C 0.2515(2) 0.7353(2) 0.3823(2) 0.0160(5) Uani 1 1 d . . . . .
C40 C 0.3064(2) 0.68352(19) 0.33439(19) 0.0144(5) Uani 1 1 d . . . . .
FH40 H 0.267987 0.627187 0.270954 0.017 Uiso 1 1 calc R U . . .
C41 C 0.4783(2) 0.9381(2) 0.62550(19) 0.0184(5) Uani 1 1 d . . . . .
C42 C 0.5943(2) 0.9550(2) 0.6673(2) 0.0244(6) Uani 1 1 d . . . . .
H42A H 0.586655 0.891553 0.666843 0.037 Uiso 1 1 calc R U . . .
H42B H 0.628321 1.013111 0.732920 0.037 Uiso 1 1 calc R U . . .
H42C H 0.642361 0.971076 0.628832 0.037 Uiso 1 1 calc R U . . .
C43 C 0.4942(3) 1.0382(2) 0.6256(2) 0.0271(7) Uani 1 1 d . . . . .
H43A H 0.542139 1.052190 0.586401 0.041 Uiso 1 1 calc R U . . .
H43B H 0.529811 1.096753 0.690995 0.041 Uiso 1 1 calc R U . . .
H43C H 0.420818 1.029522 0.599298 0.041 Uiso 1 1 calc R U . . .
C44 C 0.4068(3) 0.9214(2) 0.6907(2) 0.0245(6) Uani 1 1 d . . . . .
H44A H 0.334408 0.915992 0.667135 0.037 Uiso 1 1 calc R U . . .
H44B H 0.446416 0.980459 0.755654 0.037 Uiso 1 1 calc R U . . .
H44C H 0.394019 0.856998 0.690796 0.037 Uiso 1 1 calc R U . . .
C45 C 0.1322(2) 0.7086(2) 0.3346(2) 0.0211(6) Uani 1 1 d . . . . .
C46 C 0.1309(3) 0.8074(2) 0.3457(2) 0.0275(7) Uani 1 1 d . . . . .
H46A H 0.182752 0.837665 0.315721 0.041 Uiso 1 1 calc R U . . .
H46B H 0.154383 0.857954 0.413581 0.041 Uiso 1 1 calc R U . . .
H46C H 0.054655 0.789875 0.314919 0.041 Uiso 1 1 calc R U . . .
C47 C 0.0519(3) 0.6615(2) 0.3824(3) 0.0294(7) Uani 1 1 d . . . . .
H47A H -0.023896 0.646918 0.354260 0.044 Uiso 1 1 calc R U . . .
H47B H 0.078080 0.710915 0.450869 0.044 Uiso 1 1 calc R U . . .
H47C H 0.050270 0.596504 0.372633 0.044 Uiso 1 1 calc R U . . .
C48 C 0.0897(3) 0.6293(3) 0.2278(2) 0.0319(7) Uani 1 1 d . . . . .
H48A H 0.014721 0.616310 0.199528 0.048 Uiso 1 1 calc R U . . .
H48B H 0.085739 0.563863 0.219147 0.048 Uiso 1 1 calc R U . . .
H48C H 0.141466 0.656992 0.196433 0.048 Uiso 1 1 calc R U . . .
C49 C 0.1889(2) 0.5070(2) 0.4954(2) 0.0240(6) Uani 1 1 d . . . . .
H49 H 0.120743 0.475025 0.446347 0.029 Uiso 1 1 calc R U . . .
C50 C 0.2732(3) 0.6055(2) 0.5203(2) 0.0225(6) Uani 1 1 d . . . . .
H50 H 0.262925 0.640800 0.488410 0.027 Uiso 1 1 calc R U . . .
C51 C 0.3721(2) 0.6517(2) 0.5919(2) 0.0216(6) Uani 1 1 d . . . . .
H51 H 0.430055 0.719069 0.609270 0.026 Uiso 1 1 calc R U . . .
C52 C 0.3872(2) 0.5999(2) 0.6384(2) 0.0216(6) Uani 1 1 d . . . . .
H52 H 0.455594 0.631977 0.687366 0.026 Uiso 1 1 calc R U . . .
C53 C 0.3032(3) 0.5018(2) 0.6139(2) 0.0238(6) Uani 1 1 d . . . . .
H53 H 0.313496 0.466744 0.646124 0.029 Uiso 1 1 calc R U . . .
C54 C 0.2035(3) 0.4549(2) 0.5418(2) 0.0241(6) Uani 1 1 d . . . . .
H54 H 0.145586 0.387459 0.524295 0.029 Uiso 1 1 calc R U . . .
C55 C 0.3163(3) 0.5953(2) 0.0664(2) 0.0359(11) Uani 0.781(5) 1 d G U P A 1
H55 H 0.342089 0.559056 0.088503 0.043 Uiso 0.781(5) 1 calc R U P A 1
C56 C 0.2279(3) 0.54015(17) -0.0176(2) 0.0600(14) Uani 0.781(5) 1 d G U P A 1
H56 H 0.193380 0.466276 -0.052898 0.072 Uiso 0.781(5) 1 calc R U P A 1
C57 C 0.1902(3) 0.5931(2) -0.0499(2) 0.0655(16) Uani 0.781(5) 1 d G U P A 1
H57 H 0.129794 0.555464 -0.107335 0.079 Uiso 0.781(5) 1 calc R U P A 1
C58 C 0.2407(3) 0.7012(2) 0.0017(2) 0.0406(11) Uani 0.781(5) 1 d G U P A 1
H58 H 0.214917 0.737433 -0.020372 0.049 Uiso 0.781(5) 1 calc R U P A 1
C59 C 0.3291(3) 0.75634(16) 0.08572(19) 0.0303(9) Uani 0.781(5) 1 d G U P A 1
H59 H 0.363626 0.830216 0.121029 0.036 Uiso 0.781(5) 1 calc R U P A 1
C60 C 0.3668(2) 0.7034(2) 0.11806(18) 0.0350(10) Uani 0.781(5) 1 d G U P A 1
H60 H 0.427214 0.741029 0.175468 0.042 Uiso 0.781(5) 1 calc R U P A 1
C55B C 0.2446(11) 0.5295(9) 0.0431(9) 0.053(3) Uani 0.219(5) 1 d G U P A 2
H55B H 0.241222 0.470346 0.045401 0.063 Uiso 0.219(5) 1 calc R U P A 2
C56B C 0.1512(9) 0.5208(8) -0.0099(9) 0.051(3) Uani 0.219(5) 1 d G U P A 2
H56B H 0.083956 0.455835 -0.043804 0.062 Uiso 0.219(5) 1 calc R U P A 2
C57B C 0.1561(9) 0.6073(10) -0.0133(9) 0.044(3) Uani 0.219(5) 1 d G U P A 2
H57B H 0.092240 0.601438 -0.049553 0.053 Uiso 0.219(5) 1 calc R U P A 2
C58B C 0.2544(11) 0.7024(8) 0.0362(10) 0.049(3) Uani 0.219(5) 1 d G U P A 2
H58B H 0.257789 0.761555 0.033902 0.059 Uiso 0.219(5) 1 calc R U P A 2
C59B C 0.3478(9) 0.7111(9) 0.0892(9) 0.049(3) Uani 0.219(5) 1 d G U P A 2
H59B H 0.415056 0.776069 0.123107 0.059 Uiso 0.219(5) 1 calc R U P A 2
C60B C 0.3429(9) 0.6246(11) 0.0926(9) 0.047(3) Uani 0.219(5) 1 d G U P A 2
H60B H 0.406775 0.630465 0.128857 0.056 Uiso 0.219(5) 1 calc R U P A 2
C61 C -0.0759(4) 0.1560(7) -0.1021(5) 0.062(2) Uani 0.521(7) 1 d G U P B 1
H61 H -0.144433 0.140507 -0.140823 0.074 Uiso 0.521(7) 1 calc R U P B 1
C62 C 0.0042(6) 0.2591(6) -0.0391(5) 0.065(2) Uani 0.521(7) 1 d G U P B 1
H62 H -0.009503 0.313980 -0.034862 0.078 Uiso 0.521(7) 1 calc R U P B 1
C63 C 0.1044(5) 0.2818(4) 0.0176(4) 0.0521(18) Uani 0.521(7) 1 d G U P B 1
H63 H 0.159187 0.352180 0.060610 0.063 Uiso 0.521(7) 1 calc R U P B 1
C64 C 0.1245(4) 0.2014(6) 0.0114(5) 0.050(2) Uani 0.521(7) 1 d G U P B 1
H64 H 0.192947 0.216907 0.050124 0.060 Uiso 0.521(7) 1 calc R U P B 1
C65 C 0.0443(6) 0.0984(5) -0.0516(5) 0.070(2) Uani 0.521(7) 1 d G U P B 1
H65 H 0.058018 0.043434 -0.055836 0.084 Uiso 0.521(7) 1 calc R U P B 1
C66 C -0.0559(5) 0.0757(5) -0.1083(5) 0.074(3) Uani 0.521(7) 1 d G U P B 1
H66 H -0.110672 0.005232 -0.151310 0.089 Uiso 0.521(7) 1 calc R U P B 1
C61B C -0.0877(4) 0.0826(6) -0.1245(5) 0.062(2) Uani 0.479(7) 1 d G U P B 2
H61B H -0.158116 0.035435 -0.173218 0.075 Uiso 0.479(7) 1 calc R U P B 2
C62B C -0.0490(6) 0.1894(7) -0.0820(6) 0.066(2) Uani 0.479(7) 1 d G U P B 2
H62B H -0.092925 0.215119 -0.101719 0.079 Uiso 0.479(7) 1 calc R U P B 2
C63B C 0.0541(7) 0.2584(5) -0.0108(5) 0.072(2) Uani 0.479(7) 1 d G U P B 2
H63B H 0.080536 0.331338 0.018244 0.087 Uiso 0.479(7) 1 calc R U P B 2
C64B C 0.1184(5) 0.2207(6) 0.0180(5) 0.050(2) Uani 0.479(7) 1 d G U P B 2
H64B H 0.188807 0.267875 0.066710 0.060 Uiso 0.479(7) 1 calc R U P B 2
C65B C 0.0797(6) 0.1140(6) -0.0245(5) 0.062(2) Uani 0.479(7) 1 d G U P B 2
H65B H 0.123618 0.088193 -0.004787 0.074 Uiso 0.479(7) 1 calc R U P B 2
C66B C -0.0234(6) 0.0449(5) -0.0957(5) 0.064(2) Uani 0.479(7) 1 d G U P B 2
H66B H -0.049843 -0.028029 -0.124751 0.077 Uiso 0.479(7) 1 calc R U P B 2

loop_
_atom_site_aniso_label
_atom_site_aniso_U_11
_atom_site_aniso_U_22
_atom_site_aniso_U_33
_atom_site_aniso_U_23
_atom_site_aniso_U_13
_atom_site_aniso_U_12
Yb1 0.01448(6) 0.01706(6) 0.01239(6) 0.00676(5) 0.00431(4) 0.00794(5)
N1 0.0116(10) 0.0112(10) 0.0122(10) 0.0056(8) 0.0054(8) 0.0063(8)
C1 0.0130(11) 0.0132(11) 0.0108(11) 0.0071(10) 0.0044(9) 0.0085(10)
C2 0.0114(11) 0.0118(11) 0.0090(11) 0.0041(10) 0.0020(9) 0.0049(10)
C3 0.0140(12) 0.0124(11) 0.0130(12) 0.0062(10) 0.0025(10) 0.0070(10)
C4 0.0167(12) 0.0140(12) 0.0087(11) 0.0037(10) 0.0033(9) 0.0103(10)
C5 0.0142(12) 0.0171(12) 0.0095(11) 0.0064(10) 0.0043(9) 0.0100(10)
C6 0.0137(12) 0.0144(12) 0.0117(11) 0.0072(10) 0.0046(9) 0.0096(10)
C7 0.0130(12) 0.0139(12) 0.0151(12) 0.0084(10) 0.0056(10) 0.0081(10)
C8 0.0148(12) 0.0176(12) 0.0133(12) 0.0089(10) 0.0078(10) 0.0102(10)
C9 0.0133(12) 0.0181(12) 0.0160(12) 0.0118(11) 0.0058(10) 0.0084(10)
C10 0.0154(12) 0.0125(12) 0.0154(12) 0.0079(10) 0.0034(10) 0.0072(10)
C11 0.0133(12) 0.0135(12) 0.0126(12) 0.0072(10) 0.0039(10) 0.0079(10)
C12 0.0123(11) 0.0142(12) 0.0107(11) 0.0075(10) 0.0045(9) 0.0083(10)
C13 0.0097(11) 0.0080(11) 0.0107(11) 0.0011(9) 0.0020(9) 0.0028(9)
C14 0.0143(12) 0.0112(11) 0.0125(12) 0.0048(10) 0.0034(10) 0.0063(10)
C15 0.0117(12) 0.0125(12) 0.0135(12) 0.0029(10) 0.0019(10) 0.0069(10)
C16 0.0129(12) 0.0136(12) 0.0175(13) 0.0066(10) 0.0075(10) 0.0063(10)
C17 0.0159(12) 0.0107(11) 0.0165(12) 0.0060(10) 0.0050(10) 0.0060(10)
C18 0.0135(12) 0.0110(11) 0.0158(12) 0.0060(10) 0.0060(10) 0.0077(10)
C19 0.0138(13) 0.0262(14) 0.0227(14) 0.0109(12) 0.0055(11) 0.0121(12)
C20 0.0358(18) 0.063(2) 0.045(2) 0.0398(19) 0.0228(16) 0.0399(18)
C21 0.0217(15) 0.0436(19) 0.0356(18) 0.0213(16) 0.0152(13) 0.0235(14)
C22 0.0280(18) 0.047(2) 0.043(2) -0.0042(18) -0.0165(16) 0.0222(17)
C23 0.0250(14) 0.0232(14) 0.0288(15) 0.0190(13) 0.0164(12) 0.0168(12)
C24 0.0345(17) 0.0374(18) 0.0445(19) 0.0327(16) 0.0268(15) 0.0232(15)
C25 0.067(3) 0.0361(19) 0.054(2) 0.0354(18) 0.041(2) 0.0394(19)
C26 0.0363(19) 0.049(2) 0.0361(19) 0.0337(18) 0.0092(15) 0.0161(17)
C27 0.0238(14) 0.0170(13) 0.0133(12) 0.0070(11) 0.0091(11) 0.0143(11)
C28 0.0391(17) 0.0175(13) 0.0239(15) 0.0119(12) 0.0176(13) 0.0186(13)
C29 0.0286(16) 0.0272(15) 0.0258(15) 0.0104(13) 0.0109(13) 0.0220(13)
C30 0.0361(16) 0.0198(13) 0.0145(13) 0.0077(11) 0.0113(12) 0.0169(13)
C31 0.0201(13) 0.0197(13) 0.0215(14) 0.0137(12) 0.0116(11) 0.0096(11)
C32 0.0188(14) 0.0324(16) 0.0328(17) 0.0190(14) 0.0140(13) 0.0106(13)
C33 0.0314(16) 0.0284(15) 0.0215(15) 0.0171(13) 0.0129(12) 0.0134(13)
C34 0.0343(17) 0.0205(14) 0.0333(17) 0.0172(13) 0.0190(14) 0.0095(13)
C35 0.0162(12) 0.0109(11) 0.0161(12) 0.0094(10) 0.0080(10) 0.0085(10)
C36 0.0131(12) 0.0155(12) 0.0167(12) 0.0110(11) 0.0068(10) 0.0076(10)
C37 0.0187(13) 0.0118(11) 0.0151(12) 0.0083(10) 0.0072(10) 0.0082(10)
C38 0.0197(13) 0.0147(12) 0.0197(13) 0.0097(11) 0.0114(11) 0.0116(11)
C39 0.0133(12) 0.0156(12) 0.0229(14) 0.0119(11) 0.0061(10) 0.0077(10)
C40 0.0155(12) 0.0115(11) 0.0160(12) 0.0072(10) 0.0040(10) 0.0062(10)
C41 0.0244(14) 0.0157(13) 0.0155(13) 0.0068(11) 0.0078(11) 0.0105(11)
C42 0.0248(15) 0.0209(14) 0.0175(14) 0.0046(12) 0.0031(12) 0.0083(12)
C43 0.0401(18) 0.0159(13) 0.0206(15) 0.0065(12) 0.0079(13) 0.0125(13)
C44 0.0347(17) 0.0227(14) 0.0186(14) 0.0098(12) 0.0129(12) 0.0154(13)
C45 0.0164(13) 0.0202(14) 0.0273(15) 0.0102(12) 0.0053(11) 0.0112(11)
C46 0.0251(15) 0.0281(16) 0.0395(18) 0.0199(14) 0.0099(13) 0.0182(13)
C47 0.0200(15) 0.0287(16) 0.0431(19) 0.0194(15) 0.0131(14) 0.0126(13)
C48 0.0209(15) 0.0370(18) 0.0299(17) 0.0092(15) -0.0012(13) 0.0167(14)
C49 0.0167(13) 0.0318(16) 0.0197(14) 0.0072(12) 0.0063(11) 0.0140(12)
C50 0.0299(15) 0.0268(15) 0.0221(14) 0.0135(12) 0.0128(12) 0.0211(13)
C51 0.0251(15) 0.0152(13) 0.0210(14) 0.0058(11) 0.0088(12) 0.0096(12)
C52 0.0253(15) 0.0233(14) 0.0133(13) 0.0050(11) 0.0046(11) 0.0137(12)
C53 0.0357(17) 0.0233(14) 0.0191(14) 0.0118(12) 0.0134(13) 0.0178(13)
C54 0.0252(15) 0.0164(13) 0.0253(15) 0.0072(12) 0.0143(12) 0.0071(12)
C55 0.045(2) 0.036(2) 0.025(2) 0.0096(17) 0.0058(17) 0.0243(19)
C56 0.067(3) 0.042(2) 0.040(2) 0.0097(19) -0.008(2) 0.016(2)
C57 0.066(3) 0.047(2) 0.041(2) 0.010(2) -0.023(2) 0.012(2)
C58 0.041(2) 0.043(2) 0.029(2) 0.0176(18) -0.0062(18) 0.0176(18)
C59 0.036(2) 0.0299(19) 0.0242(18) 0.0120(15) 0.0050(15) 0.0172(16)
C60 0.038(2) 0.042(2) 0.027(2) 0.0157(17) 0.0006(16) 0.0237(17)
C55B 0.051(4) 0.050(4) 0.032(4) 0.007(3) -0.003(3) 0.021(3)
C56B 0.051(4) 0.049(4) 0.031(4) 0.006(3) -0.001(4) 0.022(4)
C57B 0.047(4) 0.046(3) 0.026(4) 0.008(3) -0.002(3) 0.022(3)
C58B 0.050(3) 0.046(3) 0.030(3) 0.009(3) 0.002(3) 0.017(3)
C59B 0.045(3) 0.048(3) 0.028(3) 0.008(3) 0.002(3) 0.013(3)
C60B 0.042(4) 0.050(4) 0.025(4) 0.007(3) 0.003(3) 0.016(3)
C61 0.033(3) 0.108(4) 0.039(3) 0.041(3) 0.014(2) 0.024(3)
C62 0.039(3) 0.111(4) 0.043(3) 0.038(3) 0.021(3) 0.033(3)
C63 0.033(3) 0.101(4) 0.036(3) 0.040(3) 0.020(2) 0.035(3)
C64 0.040(3) 0.087(4) 0.034(3) 0.040(3) 0.018(2) 0.029(3)
C65 0.047(3) 0.104(3) 0.043(3) 0.039(3) 0.017(3) 0.019(3)
C66 0.044(3) 0.111(4) 0.047(3) 0.039(3) 0.016(3) 0.017(3)
C61B 0.032(3) 0.114(4) 0.041(3) 0.045(3) 0.009(3) 0.029(3)
C62B 0.031(3) 0.119(4) 0.038(3) 0.038(3) 0.013(3) 0.027(3)
C63B 0.043(3) 0.114(4) 0.041(3) 0.033(3) 0.015(3) 0.025(3)
C64B 0.031(3) 0.100(4) 0.030(3) 0.039(3) 0.017(2) 0.032(3)
C65B 0.032(3) 0.102(4) 0.040(3) 0.038(3) 0.005(3) 0.022(3)
C66B 0.036(3) 0.106(4) 0.044(3) 0.042(3) 0.005(3) 0.026(3)

loop_
_atom_type_symbol
_atom_type_description
_atom_type_scat_dispersion_real
_atom_type_scat_dispersion_imag
_atom_type_scat_source
C C 0.0033 0.0016 'International Tables Vol C Tables 4.2.6.8 and 6.1.1.4'
H H 0.0000 0.0000 'International Tables Vol C Tables 4.2.6.8 and 6.1.1.4'
N N 0.0061 0.0033 'International Tables Vol C Tables 4.2.6.8 and 6.1.1.4'
Yb Yb -0.3850 5.5486 'International Tables Vol C Tables 4.2.6.8 and 6.1.1.4'

loop_
_geom_angle_atom_site_label_1
_geom_angle_atom_site_label_2
_geom_angle_atom_site_label_3
_geom_angle
_geom_angle_site_symmetry_1
_geom_angle_site_symmetry_3
_geom_angle_publ_flag
N1 Yb1 C50 97.75(8) . . ?
N1 Yb1 C51 114.04(8) . . ?
C50 Yb1 C51 28.41(9) . . ?
N1 Yb1 C49 105.03(8) . . ?
C50 Yb1 C49 28.46(9) . . ?
C51 Yb1 C49 49.94(8) . . ?
N1 Yb1 C52 141.99(8) . . ?
C50 Yb1 C52 49.88(8) . . ?
C51 Yb1 C52 28.10(8) . . ?
C49 Yb1 C52 57.66(8) . . ?
N1 Yb1 C54 129.77(8) . . ?
C50 Yb1 C54 49.87(8) . . ?
C51 Yb1 C54 57.79(8) . . ?
C49 Yb1 C54 27.91(9) . . ?
C52 Yb1 C54 48.83(8) . . ?
N1 Yb1 C13 70.02(7) . . ?
C50 Yb1 C13 114.28(8) . . ?
C51 Yb1 C13 140.45(8) . . ?
C49 Yb1 C13 90.53(8) . . ?
C52 Yb1 C13 136.09(8) . . ?
C54 Yb1 C13 88.53(8) . . ?
N1 Yb1 C1 27.81(7) . . ?
C50 Yb1 C1 122.93(8) . . ?
C51 Yb1 C1 141.85(8) . . ?
C49 Yb1 C1 120.67(8) . . ?
C52 Yb1 C1 169.48(7) . . ?
C54 Yb1 C1 135.28(8) . . ?
C13 Yb1 C1 51.68(7) . . ?
N1 Yb1 C53 153.85(8) . . ?
C50 Yb1 C53 57.95(8) . . ?
C51 Yb1 C53 49.28(8) . . ?
C49 Yb1 C53 49.12(9) . . ?
C52 Yb1 C53 27.45(8) . . ?
C54 Yb1 C53 27.50(9) . . ?
C13 Yb1 C53 109.10(8) . . ?
C1 Yb1 C53 160.53(8) . . ?
N1 Yb1 C2 52.27(7) . . ?
C50 Yb1 C2 131.90(8) . . ?
C51 Yb1 C2 159.83(8) . . ?
C49 Yb1 C2 115.00(8) . . ?
C52 Yb1 C2 162.87(8) . . ?
C54 Yb1 C2 116.71(7) . . ?
C13 Yb1 C2 28.18(6) . . ?
C1 Yb1 C2 26.93(6) . . ?
C53 Yb1 C2 135.50(7) . . ?
N1 Yb1 Yb1 114.56(5) . 2_666 ?
C50 Yb1 Yb1 124.39(6) . 2_666 ?
C51 Yb1 Yb1 95.98(6) . 2_666 ?
C49 Yb1 Yb1 136.55(6) . 2_666 ?
C52 Yb1 Yb1 79.71(6) . 2_666 ?
C54 Yb1 Yb1 115.58(6) . 2_666 ?
C13 Yb1 Yb1 118.76(5) . 2_666 ?
C1 Yb1 Yb1 102.78(5) . 2_666 ?
C53 Yb1 Yb1 89.23(6) . 2_666 ?
C2 Yb1 Yb1 103.36(5) . 2_666 ?
C1 N1 C12 104.0(2) . . ?
C1 N1 Yb1 98.72(14) . . ?
C12 N1 Yb1 127.61(16) . . ?
N1 C1 C2 127.3(2) . . ?
N1 C1 C6 113.2(2) . . ?
C2 C1 C6 119.4(2) . . ?
N1 C1 Yb1 53.47(12) . . ?
C2 C1 Yb1 84.02(14) . . ?
C6 C1 Yb1 137.00(17) . . ?
C3 C2 C1 117.2(2) . . ?
C3 C2 C13 119.8(2) . . ?
C1 C2 C13 122.8(2) . . ?
C3 C2 Yb1 143.49(17) . . ?
C1 C2 Yb1 69.05(13) . . ?
C13 C2 Yb1 68.42(13) . . ?
C2 C3 C4 123.9(2) . . ?
C5 C4 C3 118.0(2) . . ?
C5 C4 C27 119.5(2) . . ?
C3 C4 C27 122.5(2) . . ?
C6 C5 C4 120.1(2) . . ?
C5 C6 C1 121.4(2) . . ?
C5 C6 C7 133.7(2) . . ?
C1 C6 C7 104.8(2) . . ?
C8 C7 C12 122.0(2) . . ?
C8 C7 C6 132.5(2) . . ?
C12 C7 C6 105.5(2) . . ?
C7 C8 C9 119.2(2) . . ?
C8 C9 C10 118.2(2) . . ?
C8 C9 C31 118.9(2) . . ?
C10 C9 C31 122.8(2) . . ?
C9 C10 C11 124.1(2) . . ?
C10 C11 C12 117.3(2) . . ?
C10 C11 C35 119.4(2) . . ?
C12 C11 C35 123.1(2) . . ?
N1 C12 C11 128.3(2) . . ?
N1 C12 C7 112.6(2) . . ?
C11 C12 C7 119.1(2) . . ?
C18 C13 C14 119.2(2) . . ?
C18 C13 C2 121.2(2) . . ?
C14 C13 C2 119.4(2) . . ?
C18 C13 Yb1 93.33(15) . . ?
C14 C13 Yb1 98.42(15) . . ?
C2 C13 Yb1 83.40(13) . . ?
C15 C14 C13 120.8(2) . . ?
C14 C15 C16 118.0(2) . . ?
C14 C15 C19 121.3(2) . . ?
C16 C15 C19 120.5(2) . . ?
C17 C16 C15 122.9(2) . . ?
C16 C17 C18 117.7(2) . . ?
C16 C17 C23 123.3(2) . . ?
C18 C17 C23 119.0(2) . . ?
C13 C18 C17 121.2(2) . . ?
C20 C19 C21 107.2(3) . . ?
C20 C19 C22 109.9(3) . . ?
C21 C19 C22 108.9(3) . . ?
C20 C19 C15 112.0(2) . . ?
C21 C19 C15 111.9(2) . . ?
C22 C19 C15 107.0(2) . . ?
C25 C23 C24 108.0(3) . . ?
C25 C23 C26 109.8(3) . . ?
C24 C23 C26 107.6(3) . . ?
C25 C23 C17 109.0(2) . . ?
C24 C23 C17 112.3(2) . . ?
C26 C23 C17 110.1(2) . . ?
C30 C27 C4 109.9(2) . . ?
C30 C27 C29 109.5(2) . . ?
C4 C27 C29 108.9(2) . . ?
C30 C27 C28 108.2(2) . . ?
C4 C27 C28 111.9(2) . . ?
C29 C27 C28 108.5(2) . . ?
C34 C31 C33 108.2(2) . . ?
C34 C31 C32 107.9(2) . . ?
C33 C31 C32 109.5(2) . . ?
C34 C31 C9 112.2(2) . . ?
C33 C31 C9 109.0(2) . . ?
C32 C31 C9 110.0(2) . . ?
C36 C35 C40 119.4(2) . . ?
C36 C35 C11 122.2(2) . . ?
C40 C35 C11 118.2(2) . . ?
C35 C36 C37 121.0(2) . . ?
C38 C37 C36 117.8(2) . . ?
C38 C37 C41 119.6(2) . . ?
C36 C37 C41 122.5(2) . . ?
C39 C38 C37 122.5(2) . . ?
C40 C39 C38 118.1(2) . . ?
C40 C39 C45 122.2(2) . . ?
C38 C39 C45 119.7(2) . . ?
C39 C40 C35 121.3(2) . . ?
C42 C41 C43 107.8(2) . . ?
C42 C41 C44 109.0(2) . . ?
C43 C41 C44 107.8(2) . . ?
C42 C41 C37 112.3(2) . . ?
C43 C41 C37 109.0(2) . . ?
C44 C41 C37 110.8(2) . . ?
C46 C45 C48 108.1(3) . . ?
C46 C45 C39 109.8(2) . . ?
C48 C45 C39 112.0(2) . . ?
C46 C45 C47 109.7(2) . . ?
C48 C45 C47 108.3(3) . . ?
C39 C45 C47 108.9(2) . . ?
C50 C49 C54 120.5(3) . . ?
C50 C49 Yb1 74.25(16) . . ?
C54 C49 Yb1 78.86(17) . . ?
C51 C50 C49 119.5(3) . . ?
C51 C50 Yb1 76.72(17) . . ?
C49 C50 Yb1 77.29(17) . . ?
C50 C51 C52 120.3(3) . . ?
C50 C51 Yb1 74.87(16) . . ?
C52 C51 Yb1 78.59(16) . . ?
C53 C52 C51 120.4(3) . . ?
C53 C52 Yb1 78.26(17) . . ?
C51 C52 Yb1 73.32(16) . . ?
C52 C53 C54 119.6(3) . . ?
C52 C53 Yb1 74.29(16) . . ?
C54 C53 Yb1 75.06(17) . . ?
C49 C54 C53 119.8(3) . . ?
C49 C54 Yb1 73.23(16) . . ?
C53 C54 Yb1 77.44(17) . . ?
C56 C55 C60 120.0 . . ?
C57 C56 C55 120.0 . . ?
C56 C57 C58 120.0 . . ?
C57 C58 C59 120.0 . . ?
C60 C59 C58 120.0 . . ?
C59 C60 C55 120.0 . . ?
C56B C55B C60B 120.0 . . ?
C57B C56B C55B 120.0 . . ?
C56B C57B C58B 120.0 . . ?
C57B C58B C59B 120.0 . . ?
C58B C59B C60B 120.0 . . ?
C59B C60B C55B 120.0 . . ?
C62 C61 C66 120.0 . . ?
C63 C62 C61 120.0 . . ?
C62 C63 C64 120.0 . . ?
C65 C64 C63 120.0 . . ?
C66 C65 C64 120.0 . . ?
C65 C66 C61 120.0 . . ?
C62B C61B C66B 120.0 . . ?
C61B C62B C63B 120.0 . . ?
C64B C63B C62B 120.0 . . ?
C65B C64B C63B 120.0 . . ?
C64B C65B C66B 120.0 . . ?
C65B C66B C61B 120.0 . . ?

loop_
_geom_bond_atom_site_label_1
_geom_bond_atom_site_label_2
_geom_bond_distance
_geom_bond_site_symmetry_2
_geom_bond_publ_flag
Yb1 N1 2.379(2) . ?
Yb1 C50 2.804(3) . ?
Yb1 C51 2.827(3) . ?
Yb1 C49 2.842(3) . ?
Yb1 C52 2.893(3) . ?
Yb1 C54 2.913(3) . ?
Yb1 C13 2.918(2) . ?
Yb1 C1 2.927(2) . ?
Yb1 C53 2.943(3) . ?
Yb1 C2 3.117(2) . ?
Yb1 Yb1 3.4896(3) 2_666 ?
N1 C1 1.381(3) . ?
N1 C12 1.390(3) . ?
C1 C2 1.419(3) . ?
C1 C6 1.422(3) . ?
C2 C3 1.397(4) . ?
C2 C13 1.482(3) . ?
C3 C4 1.406(4) . ?
C4 C5 1.400(4) . ?
C4 C27 1.532(3) . ?
C5 C6 1.389(3) . ?
C6 C7 1.442(3) . ?
C7 C8 1.396(3) . ?
C7 C12 1.419(4) . ?
C8 C9 1.397(4) . ?
C9 C10 1.398(4) . ?
C9 C31 1.538(3) . ?
C10 C11 1.399(4) . ?
C11 C12 1.407(3) . ?
C11 C35 1.489(4) . ?
C13 C18 1.390(3) . ?
C13 C14 1.405(3) . ?
C14 C15 1.392(4) . ?
C15 C16 1.401(4) . ?
C15 C19 1.536(4) . ?
C16 C17 1.382(4) . ?
C17 C18 1.407(4) . ?
C17 C23 1.533(4) . ?
C19 C20 1.527(4) . ?
C19 C21 1.531(4) . ?
C19 C22 1.531(4) . ?
C23 C25 1.524(4) . ?
C23 C24 1.529(4) . ?
C23 C26 1.531(4) . ?
C27 C30 1.531(4) . ?
C27 C29 1.533(4) . ?
C27 C28 1.536(4) . ?
C31 C34 1.531(4) . ?
C31 C33 1.532(4) . ?
C31 C32 1.536(4) . ?
C35 C36 1.392(4) . ?
C35 C40 1.395(4) . ?
C36 C37 1.400(4) . ?
C37 C38 1.396(4) . ?
C37 C41 1.542(4) . ?
C38 C39 1.394(4) . ?
C39 C40 1.388(4) . ?
C39 C45 1.535(4) . ?
C41 C42 1.529(4) . ?
C41 C43 1.536(4) . ?
C41 C44 1.536(4) . ?
C45 C46 1.531(4) . ?
C45 C48 1.535(4) . ?
C45 C47 1.537(4) . ?
C49 C50 1.389(4) . ?
C49 C54 1.390(4) . ?
C50 C51 1.382(4) . ?
C51 C52 1.390(4) . ?
C52 C53 1.385(4) . ?
C53 C54 1.392(4) . ?
C55 C56 1.3900 . ?
C55 C60 1.3900 . ?
C56 C57 1.3900 . ?
C57 C58 1.3900 . ?
C58 C59 1.3900 . ?
C59 C60 1.3900 . ?
C55B C56B 1.3900 . ?
C55B C60B 1.3900 . ?
C56B C57B 1.3900 . ?
C57B C58B 1.3900 . ?
C58B C59B 1.3900 . ?
C59B C60B 1.3900 . ?
C61 C62 1.3900 . ?
C61 C66 1.3900 . ?
C62 C63 1.3900 . ?
C63 C64 1.3900 . ?
C64 C65 1.3900 . ?
C65 C66 1.3900 . ?
C61B C62B 1.3900 . ?
C61B C66B 1.3900 . ?
C62B C63B 1.3900 . ?
C63B C64B 1.3900 . ?
C64B C65B 1.3900 . ?
C65B C66B 1.3900 . ?
